data_1563932
loop_
_publ_author_name
'Sundaravadivel, Elumalai'
'Reddy, Gontu Ramanjaneya'
'Manoj, Devaraj'
'Rajendran, Saravanan'
'Kandaswamy, Muthusamy'
'Janakiraman, Manokaran'

_publ_section_title
;
 DNA binding and cleavage studies of copper(II) complex containing N2O2
 Schiff base ligand
;
_journal_name_full 'Inorganica Chimica Acta'
_journal_page_first 170
_journal_page_last 178
_journal_paper_doi 10.1016/j.ica.2018.06.002
_journal_volume 482
_journal_year 2018
_chemical_formula_sum 'C19 H22 N2 O2'
_chemical_formula_weight 310.39
_space_group_IT_number 15
_space_group_name_Hall '-C 2yc'
_space_group_name_H-M_alt 'C 1 2/c 1'
_symmetry_cell_setting monoclinic
_symmetry_space_group_name_H-M 'C 1 2/c 1'
_atom_sites_solution_hydrogens geom
_atom_sites_solution_primary direct
_atom_sites_solution_secondary difmap
_audit_creation_method SHELXL-97
_cell_angle_alpha 90.00
_cell_angle_beta 126.542(2)
_cell_angle_gamma 90.00
_cell_formula_units_Z 16
_cell_length_a 33.2686(19)
_cell_length_b 9.3751(5)
_cell_length_c 26.5826(15)
_cell_measurement_reflns_used 5349
_cell_measurement_temperature 293(2)
_cell_measurement_theta_max 21.99
_cell_measurement_theta_min 2.25
_cell_volume 6661.2(7)
_computing_cell_refinement 'APEX2/SAINT (Bruker, 2004)'
_computing_data_collection 'APEX2 (Bruker, 2004)'
_computing_data_reduction 'SAINT/XPREP (Bruker, 2004)'
_computing_molecular_graphics 'ORTEP3 (Farrugia, 1997) and Mercury (Macrae et al., 2008)'
_computing_publication_material 'PLATON (Spek, 2003)'
_computing_structure_refinement 'SHELXL-97 (Sheldrick, 2008)'
_computing_structure_solution 'SIR92 (Altomare et al., 1993)'
_diffrn_ambient_temperature 293(2)
_diffrn_measured_fraction_theta_full 0.996
_diffrn_measured_fraction_theta_max 0.996
_diffrn_measurement_device_type 'bruker axs kappa apex2 CCD Diffractometer'
_diffrn_measurement_method '\w and \f scan'
_diffrn_radiation_monochromator graphite
_diffrn_radiation_source 'fine-focus sealed tube'
_diffrn_radiation_type MoK\a
_diffrn_radiation_wavelength 0.71073
_diffrn_reflns_av_R_equivalents 0.0427
_diffrn_reflns_av_sigmaI/netI 0.0322
_diffrn_reflns_limit_h_max 33
_diffrn_reflns_limit_h_min -35
_diffrn_reflns_limit_k_max 10
_diffrn_reflns_limit_k_min -10
_diffrn_reflns_limit_l_max 28
_diffrn_reflns_limit_l_min -27
_diffrn_reflns_number 24784
_diffrn_reflns_theta_full 22.55
_diffrn_reflns_theta_max 22.55
_diffrn_reflns_theta_min 2.30
_exptl_absorpt_coefficient_mu 0.081
_exptl_absorpt_correction_T_max 0.9801
_exptl_absorpt_correction_T_min 0.9123
_exptl_absorpt_correction_type multi-scan
_exptl_absorpt_process_details 'SADABS (Bruker)'
_exptl_crystal_colour yellow
_exptl_crystal_density_diffrn 1.238
_exptl_crystal_density_method 'not measured'
_exptl_crystal_description block
_exptl_crystal_F_000 2656
_exptl_crystal_size_max 0.35
_exptl_crystal_size_mid 0.30
_exptl_crystal_size_min 0.25
_refine_diff_density_max 0.197
_refine_diff_density_min -0.181
_refine_diff_density_rms 0.037
_refine_ls_extinction_method none
_refine_ls_goodness_of_fit_ref 0.996
_refine_ls_hydrogen_treatment constr
_refine_ls_matrix_type full
_refine_ls_number_parameters 415
_refine_ls_number_reflns 4370
_refine_ls_number_restraints 0
_refine_ls_restrained_S_all 0.996
_refine_ls_R_factor_all 0.0703
_refine_ls_R_factor_gt 0.0443
_refine_ls_shift/su_max 0.000
_refine_ls_shift/su_mean 0.000
_refine_ls_structure_factor_coef Fsqd
_refine_ls_weighting_details 'calc w=1/[\s^2^(Fo^2^)+(0.0738P)^2^+2.9054P] where P=(Fo^2^+2Fc^2^)/3'
_refine_ls_weighting_scheme calc
_refine_ls_wR_factor_gt 0.1142
_refine_ls_wR_factor_ref 0.1346
_reflns_number_gt 3085
_reflns_number_total 4370
_reflns_threshold_expression >2sigma(I)
_cod_data_source_file ICA-2018-482-170.cif
_cod_data_source_block shelxl
_cod_original_cell_volume 6661.2(6)
_cod_original_sg_symbol_H-M C2/c
_cod_database_code 1563932

loop_
_symmetry_equiv_pos_as_xyz
'x, y, z'
'-x, y, -z+1/2'
'x+1/2, y+1/2, z'
'-x+1/2, y+1/2, -z+1/2'
'-x, -y, -z'
'x, -y, z-1/2'
'-x+1/2, -y+1/2, -z'
'x+1/2, -y+1/2, z-1/2'

loop_
_atom_site_label
_atom_site_type_symbol
_atom_site_fract_x
_atom_site_fract_y
_atom_site_fract_z
_atom_site_U_iso_or_equiv
_atom_site_adp_type
_atom_site_occupancy
_atom_site_symmetry_multiplicity
_atom_site_calc_flag
_atom_site_refinement_flags
_atom_site_disorder_assembly
_atom_site_disorder_group
C1 C 0.50239(10) 0.1484(3) 0.57751(11) 0.0644(7) Uani 1 1 d . . .
H1 H 0.5368 0.1609 0.6062 0.077 Uiso 1 1 calc R . .
C2 C 0.47634(12) 0.0814(3) 0.59613(13) 0.0702(8) Uani 1 1 d . . .
H2 H 0.4935 0.0492 0.6371 0.084 Uiso 1 1 calc R . .
C3 C 0.42563(12) 0.0615(3) 0.55527(14) 0.0699(8) Uani 1 1 d . . .
H3 H 0.4082 0.0179 0.5683 0.084 Uiso 1 1 calc R . .
C4 C 0.40142(10) 0.1070(3) 0.49502(13) 0.0678(7) Uani 1 1 d . . .
H4 H 0.3671 0.0932 0.4666 0.081 Uiso 1 1 calc R . .
C5 C 0.42689(9) 0.1729(3) 0.47559(12) 0.0595(7) Uani 1 1 d . . .
H5 H 0.4094 0.2017 0.4341 0.071 Uiso 1 1 calc R . .
C6 C 0.47818(9) 0.1976(2) 0.51648(10) 0.0483(6) Uani 1 1 d . . .
C7 C 0.48217(9) 0.2801(3) 0.43147(10) 0.0622(7) Uani 1 1 d . . .
H7A H 0.4462 0.2921 0.4067 0.075 Uiso 1 1 calc R . .
H7B H 0.4888 0.1901 0.4197 0.075 Uiso 1 1 calc R . .
C8 C 0.50393(8) 0.3990(3) 0.41722(10) 0.0559(7) Uani 1 1 d . . .
H8A H 0.4904 0.3955 0.3733 0.067 Uiso 1 1 calc R . .
H8B H 0.4945 0.4896 0.4250 0.067 Uiso 1 1 calc R . .
C9 C 0.57764(9) 0.3930(3) 0.52132(10) 0.0587(7) Uani 1 1 d . . .
H9A H 0.5685 0.4829 0.5301 0.070 Uiso 1 1 calc R . .
H9B H 0.6139 0.3873 0.5475 0.070 Uiso 1 1 calc R . .
C10 C 0.55733(8) 0.2721(3) 0.53712(11) 0.0606(7) Uani 1 1 d . . .
H10A H 0.5684 0.1821 0.5312 0.073 Uiso 1 1 calc R . .
H10B H 0.5702 0.2788 0.5807 0.073 Uiso 1 1 calc R . .
C11 C 0.57988(9) 0.5055(3) 0.44177(11) 0.0592(7) Uani 1 1 d . . .
H11A H 0.6154 0.5120 0.4756 0.071 Uiso 1 1 calc R . .
H11B H 0.5645 0.5946 0.4406 0.071 Uiso 1 1 calc R . .
C12 C 0.57312(8) 0.4877(3) 0.38053(11) 0.0506(6) Uani 1 1 d . . .
C13 C 0.57470(8) 0.3539(3) 0.35968(11) 0.0536(6) Uani 1 1 d . . .
C14 C 0.57169(9) 0.3403(3) 0.30497(11) 0.0591(7) Uani 1 1 d . . .
C15 C 0.56827(9) 0.4634(3) 0.27324(11) 0.0632(7) Uani 1 1 d . . .
H15 H 0.5667 0.4544 0.2372 0.076 Uiso 1 1 calc R . .
C16 C 0.56721(9) 0.5963(3) 0.29298(12) 0.0593(7) Uani 1 1 d . . .
C17 C 0.56937(8) 0.6062(3) 0.34691(12) 0.0591(7) Uani 1 1 d . . .
H17 H 0.5683 0.6961 0.3608 0.071 Uiso 1 1 calc R . .
C18 C 0.57168(12) 0.2002(4) 0.28156(15) 0.0896(10) Uani 1 1 d . . .
H18 H 0.5715 0.1211 0.3026 0.108 Uiso 1 1 calc R . .
C19 C 0.56299(11) 0.7278(3) 0.25755(14) 0.0871(9) Uani 1 1 d . . .
H19A H 0.5627 0.8110 0.2784 0.131 Uiso 1 1 calc R . .
H19B H 0.5326 0.7239 0.2157 0.131 Uiso 1 1 calc R . .
H19C H 0.5910 0.7324 0.2559 0.131 Uiso 1 1 calc R . .
C20 C 0.79246(9) 0.3887(3) 0.46884(12) 0.0652(7) Uani 1 1 d . . .
H20 H 0.8234 0.3903 0.5079 0.078 Uiso 1 1 calc R . .
C21 C 0.78842(11) 0.3271(3) 0.41877(14) 0.0701(8) Uani 1 1 d . . .
H21 H 0.8168 0.2888 0.4249 0.084 Uiso 1 1 calc R . .
C22 C 0.74384(11) 0.3210(3) 0.36063(13) 0.0638(7) Uani 1 1 d . . .
H22 H 0.7416 0.2806 0.3271 0.077 Uiso 1 1 calc R . .
C23 C 0.70253(10) 0.3761(3) 0.35320(12) 0.0652(7) Uani 1 1 d . . .
H23 H 0.6717 0.3718 0.3141 0.078 Uiso 1 1 calc R . .
C24 C 0.70573(9) 0.4379(3) 0.40262(11) 0.0592(7) Uani 1 1 d . . .
H24 H 0.6769 0.4735 0.3962 0.071 Uiso 1 1 calc R . .
C25 C 0.75109(8) 0.4482(2) 0.46172(11) 0.0483(6) Uani 1 1 d . . .
C26 C 0.71029(9) 0.5465(3) 0.50630(11) 0.0571(7) Uani 1 1 d . . .
H26A H 0.7010 0.4580 0.5158 0.069 Uiso 1 1 calc R . .
H26B H 0.6831 0.5741 0.4639 0.069 Uiso 1 1 calc R . .
C27 C 0.71792(9) 0.6603(3) 0.55102(11) 0.0567(7) Uani 1 1 d . . .
H27A H 0.7249 0.7504 0.5397 0.068 Uiso 1 1 calc R . .
H27B H 0.6875 0.6714 0.5479 0.068 Uiso 1 1 calc R . .
C28 C 0.80440(9) 0.6072(3) 0.61876(12) 0.0713(8) Uani 1 1 d . . .
H28A H 0.8322 0.5824 0.6613 0.086 Uiso 1 1 calc R . .
H28B H 0.8123 0.6970 0.6083 0.086 Uiso 1 1 calc R . .
C29 C 0.79805(9) 0.4929(3) 0.57466(11) 0.0673(8) Uani 1 1 d . . .
H29A H 0.8282 0.4866 0.5770 0.081 Uiso 1 1 calc R . .
H29B H 0.7930 0.4016 0.5872 0.081 Uiso 1 1 calc R . .
C30 C 0.76562(10) 0.7331(3) 0.65934(12) 0.0659(7) Uani 1 1 d . . .
H30A H 0.7656 0.8268 0.6438 0.079 Uiso 1 1 calc R . .
H30B H 0.7978 0.7197 0.6995 0.079 Uiso 1 1 calc R . .
C31 C 0.72501(9) 0.7273(3) 0.66854(10) 0.0541(6) Uani 1 1 d . . .
C32 C 0.70663(9) 0.5968(3) 0.67143(10) 0.0517(6) Uani 1 1 d . . .
C33 C 0.67176(9) 0.5906(3) 0.68474(10) 0.0544(6) Uani 1 1 d . . .
C34 C 0.65514(9) 0.7178(3) 0.69365(10) 0.0634(7) Uani 1 1 d . . .
H34 H 0.6321 0.7139 0.7027 0.076 Uiso 1 1 calc R . .
C35 C 0.67148(11) 0.8483(3) 0.68962(11) 0.0670(8) Uani 1 1 d . . .
C36 C 0.70683(10) 0.8496(3) 0.67743(11) 0.0651(7) Uani 1 1 d . . .
H36 H 0.7188 0.9372 0.6752 0.078 Uiso 1 1 calc R . .
C37 C 0.65318(11) 0.4531(3) 0.68834(11) 0.0699(8) Uani 1 1 d . . .
H37 H 0.6676 0.3716 0.6854 0.084 Uiso 1 1 calc R . .
C38 C 0.65153(14) 0.9853(3) 0.69632(16) 0.1073(12) Uani 1 1 d . . .
H38A H 0.6678 1.0647 0.6925 0.161 Uiso 1 1 calc R . .
H38B H 0.6579 0.9879 0.7366 0.161 Uiso 1 1 calc R . .
H38C H 0.6161 0.9908 0.6641 0.161 Uiso 1 1 calc R . .
N1 N 0.50309(6) 0.2760(2) 0.49778(8) 0.0492(5) Uani 1 1 d . . .
N2 N 0.55835(7) 0.3894(2) 0.45544(8) 0.0508(5) Uani 1 1 d . . .
N3 N 0.75554(7) 0.5238(2) 0.51036(8) 0.0499(5) Uani 1 1 d . . .
N4 N 0.75921(7) 0.6242(2) 0.61529(8) 0.0548(5) Uani 1 1 d . . .
O1 O 0.58012(7) 0.23442(18) 0.39163(9) 0.0747(6) Uani 1 1 d . . .
H1A H 0.5822 0.2560 0.4230 0.112 Uiso 1 1 calc R . .
O2 O 0.57190(11) 0.1786(3) 0.23696(12) 0.1253(9) Uani 1 1 d . . .
O3 O 0.72129(7) 0.47215(18) 0.66091(8) 0.0687(5) Uani 1 1 d . . .
H3A H 0.7414 0.4887 0.6533 0.103 Uiso 1 1 calc R . .
O4 O 0.62056(9) 0.4368(3) 0.69482(11) 0.1042(8) Uani 1 1 d . . .

loop_
_atom_site_aniso_label
_atom_site_aniso_U_11
_atom_site_aniso_U_22
_atom_site_aniso_U_33
_atom_site_aniso_U_23
_atom_site_aniso_U_13
_atom_site_aniso_U_12
C1 0.0650(17) 0.0804(19) 0.0524(16) 0.0081(14) 0.0375(14) 0.0050(14)
C2 0.093(2) 0.0762(19) 0.0623(18) 0.0113(15) 0.0576(19) 0.0081(17)
C3 0.087(2) 0.0612(18) 0.088(2) 0.0035(16) 0.067(2) -0.0032(16)
C4 0.0697(18) 0.0679(18) 0.076(2) 0.0015(15) 0.0486(17) -0.0083(15)
C5 0.0603(17) 0.0667(17) 0.0544(15) 0.0010(13) 0.0357(14) -0.0047(13)
C6 0.0551(16) 0.0505(14) 0.0484(15) -0.0006(11) 0.0358(13) 0.0028(12)
C7 0.0552(15) 0.091(2) 0.0416(15) -0.0039(13) 0.0294(13) -0.0101(14)
C8 0.0491(15) 0.0798(18) 0.0432(14) 0.0040(12) 0.0298(13) -0.0003(13)
C9 0.0452(14) 0.088(2) 0.0443(15) -0.0019(13) 0.0273(12) -0.0012(13)
C10 0.0500(16) 0.086(2) 0.0459(15) 0.0082(13) 0.0284(13) 0.0076(14)
C11 0.0605(16) 0.0708(18) 0.0608(16) -0.0082(13) 0.0441(14) -0.0062(13)
C12 0.0453(14) 0.0623(17) 0.0541(15) 0.0000(13) 0.0349(13) -0.0009(12)
C13 0.0527(15) 0.0647(18) 0.0548(15) 0.0047(13) 0.0382(13) 0.0027(13)
C14 0.0606(16) 0.0736(19) 0.0580(16) -0.0081(14) 0.0434(14) -0.0044(14)
C15 0.0531(16) 0.095(2) 0.0494(16) 0.0021(15) 0.0347(14) -0.0049(15)
C16 0.0493(15) 0.078(2) 0.0555(16) 0.0100(14) 0.0336(13) 0.0022(14)
C17 0.0492(15) 0.0647(17) 0.0698(18) 0.0017(14) 0.0390(14) 0.0027(13)
C18 0.118(3) 0.094(2) 0.093(2) -0.0189(19) 0.082(2) -0.013(2)
C19 0.080(2) 0.102(2) 0.082(2) 0.0268(18) 0.0493(18) 0.0030(17)
C20 0.0538(16) 0.0767(19) 0.0626(17) -0.0021(14) 0.0332(14) 0.0047(14)
C21 0.069(2) 0.0743(19) 0.084(2) -0.0005(16) 0.0549(19) 0.0123(15)
C22 0.079(2) 0.0635(18) 0.0627(18) -0.0023(13) 0.0500(17) 0.0010(15)
C23 0.0675(18) 0.0783(19) 0.0523(16) -0.0030(14) 0.0370(14) 0.0003(15)
C24 0.0517(16) 0.0762(18) 0.0541(17) -0.0010(13) 0.0339(14) 0.0010(13)
C25 0.0499(15) 0.0498(14) 0.0537(16) 0.0031(12) 0.0354(13) -0.0037(12)
C26 0.0489(15) 0.0728(17) 0.0535(15) -0.0019(13) 0.0325(13) 0.0016(13)
C27 0.0609(16) 0.0623(16) 0.0545(16) -0.0003(13) 0.0384(14) -0.0004(13)
C28 0.0560(16) 0.109(2) 0.0502(15) -0.0059(15) 0.0322(14) -0.0141(16)
C29 0.0515(16) 0.101(2) 0.0551(17) -0.0010(15) 0.0348(14) 0.0006(14)
C30 0.0818(19) 0.0671(18) 0.0564(16) -0.0096(13) 0.0452(15) -0.0192(15)
C31 0.0695(17) 0.0553(17) 0.0413(14) -0.0032(11) 0.0351(13) -0.0062(13)
C32 0.0622(16) 0.0533(16) 0.0406(14) -0.0003(11) 0.0312(13) 0.0038(13)
C33 0.0605(16) 0.0690(18) 0.0363(13) 0.0017(12) 0.0303(13) 0.0006(14)
C34 0.0614(17) 0.091(2) 0.0351(14) -0.0010(13) 0.0273(13) 0.0097(16)
C35 0.0781(19) 0.074(2) 0.0417(15) -0.0058(13) 0.0316(15) 0.0109(16)
C36 0.086(2) 0.0541(17) 0.0461(15) -0.0021(12) 0.0341(15) -0.0052(15)
C37 0.0763(19) 0.088(2) 0.0568(17) 0.0000(14) 0.0460(16) -0.0083(16)
C38 0.121(3) 0.094(2) 0.091(2) -0.0137(19) 0.055(2) 0.028(2)
N1 0.0431(11) 0.0677(13) 0.0394(11) 0.0008(9) 0.0260(10) -0.0004(9)
N2 0.0461(12) 0.0694(14) 0.0454(12) -0.0006(9) 0.0318(10) -0.0004(10)
N3 0.0434(11) 0.0653(13) 0.0447(12) -0.0001(10) 0.0282(10) -0.0018(9)
N4 0.0564(13) 0.0681(14) 0.0477(12) -0.0045(10) 0.0352(11) -0.0100(10)
O1 0.1084(15) 0.0663(12) 0.0863(13) 0.0099(10) 0.0779(13) 0.0123(11)
O2 0.189(3) 0.126(2) 0.122(2) -0.0417(16) 0.126(2) -0.0253(18)
O3 0.0915(13) 0.0567(11) 0.0883(13) -0.0009(9) 0.0700(12) -0.0015(10)
O4 0.1143(17) 0.128(2) 0.1167(18) -0.0143(14) 0.0941(16) -0.0297(15)

loop_
_atom_type_symbol
_atom_type_description
_atom_type_scat_dispersion_real
_atom_type_scat_dispersion_imag
_atom_type_scat_source
C C 0.0033 0.0016 'International Tables Vol C Tables 4.2.6.8 and 6.1.1.4'
H H 0.0000 0.0000 'International Tables Vol C Tables 4.2.6.8 and 6.1.1.4'
N N 0.0061 0.0033 'International Tables Vol C Tables 4.2.6.8 and 6.1.1.4'
O O 0.0106 0.0060 'International Tables Vol C Tables 4.2.6.8 and 6.1.1.4'

loop_
_geom_angle_atom_site_label_1
_geom_angle_atom_site_label_2
_geom_angle_atom_site_label_3
_geom_angle
_geom_angle_site_symmetry_1
_geom_angle_site_symmetry_3
C2 C1 C6 121.2(2) . .
C2 C1 H1 119.4 . .
C6 C1 H1 119.4 . .
C3 C2 C1 121.2(2) . .
C3 C2 H2 119.4 . .
C1 C2 H2 119.4 . .
C4 C3 C2 118.4(3) . .
C4 C3 H3 120.8 . .
C2 C3 H3 120.8 . .
C3 C4 C5 121.1(3) . .
C3 C4 H4 119.4 . .
C5 C4 H4 119.4 . .
C4 C5 C6 121.7(2) . .
C4 C5 H5 119.2 . .
C6 C5 H5 119.2 . .
C5 C6 C1 116.4(2) . .
C5 C6 N1 121.3(2) . .
C1 C6 N1 122.2(2) . .
N1 C7 C8 111.8(2) . .
N1 C7 H7A 109.3 . .
C8 C7 H7A 109.3 . .
N1 C7 H7B 109.3 . .
C8 C7 H7B 109.3 . .
H7A C7 H7B 107.9 . .
N2 C8 C7 111.4(2) . .
N2 C8 H8A 109.4 . .
C7 C8 H8A 109.4 . .
N2 C8 H8B 109.4 . .
C7 C8 H8B 109.4 . .
H8A C8 H8B 108.0 . .
N2 C9 C10 111.5(2) . .
N2 C9 H9A 109.3 . .
C10 C9 H9A 109.3 . .
N2 C9 H9B 109.3 . .
C10 C9 H9B 109.3 . .
H9A C9 H9B 108.0 . .
N1 C10 C9 110.67(19) . .
N1 C10 H10A 109.5 . .
C9 C10 H10A 109.5 . .
N1 C10 H10B 109.5 . .
C9 C10 H10B 109.5 . .
H10A C10 H10B 108.1 . .
N2 C11 C12 113.80(19) . .
N2 C11 H11A 108.8 . .
C12 C11 H11A 108.8 . .
N2 C11 H11B 108.8 . .
C12 C11 H11B 108.8 . .
H11A C11 H11B 107.7 . .
C17 C12 C13 118.6(2) . .
C17 C12 C11 120.3(2) . .
C13 C12 C11 120.9(2) . .
O1 C13 C12 121.5(2) . .
O1 C13 C14 118.5(2) . .
C12 C13 C14 120.0(2) . .
C15 C14 C13 118.8(2) . .
C15 C14 C18 120.7(2) . .
C13 C14 C18 120.5(3) . .
C16 C15 C14 122.4(2) . .
C16 C15 H15 118.8 . .
C14 C15 H15 118.8 . .
C15 C16 C17 117.4(2) . .
C15 C16 C19 121.5(2) . .
C17 C16 C19 121.1(3) . .
C12 C17 C16 122.7(2) . .
C12 C17 H17 118.7 . .
C16 C17 H17 118.7 . .
O2 C18 C14 125.0(3) . .
O2 C18 H18 117.5 . .
C14 C18 H18 117.5 . .
C16 C19 H19A 109.5 . .
C16 C19 H19B 109.5 . .
H19A C19 H19B 109.5 . .
C16 C19 H19C 109.5 . .
H19A C19 H19C 109.5 . .
H19B C19 H19C 109.5 . .
C21 C20 C25 121.1(2) . .
C21 C20 H20 119.5 . .
C25 C20 H20 119.5 . .
C22 C21 C20 121.7(2) . .
C22 C21 H21 119.2 . .
C20 C21 H21 119.2 . .
C21 C22 C23 118.0(2) . .
C21 C22 H22 121.0 . .
C23 C22 H22 121.0 . .
C22 C23 C24 121.3(2) . .
C22 C23 H23 119.4 . .
C24 C23 H23 119.4 . .
C23 C24 C25 121.4(2) . .
C23 C24 H24 119.3 . .
C25 C24 H24 119.3 . .
C20 C25 C24 116.5(2) . .
C20 C25 N3 121.7(2) . .
C24 C25 N3 121.6(2) . .
N3 C26 C27 111.4(2) . .
N3 C26 H26A 109.4 . .
C27 C26 H26A 109.4 . .
N3 C26 H26B 109.4 . .
C27 C26 H26B 109.4 . .
H26A C26 H26B 108.0 . .
N4 C27 C26 111.1(2) . .
N4 C27 H27A 109.4 . .
C26 C27 H27A 109.4 . .
N4 C27 H27B 109.4 . .
C26 C27 H27B 109.4 . .
H27A C27 H27B 108.0 . .
N4 C28 C29 111.5(2) . .
N4 C28 H28A 109.3 . .
C29 C28 H28A 109.3 . .
N4 C28 H28B 109.3 . .
C29 C28 H28B 109.3 . .
H28A C28 H28B 108.0 . .
N3 C29 C28 111.1(2) . .
N3 C29 H29A 109.4 . .
C28 C29 H29A 109.4 . .
N3 C29 H29B 109.4 . .
C28 C29 H29B 109.4 . .
H29A C29 H29B 108.0 . .
N4 C30 C31 112.6(2) . .
N4 C30 H30A 109.1 . .
C31 C30 H30A 109.1 . .
N4 C30 H30B 109.1 . .
C31 C30 H30B 109.1 . .
H30A C30 H30B 107.8 . .
C36 C31 C32 118.0(2) . .
C36 C31 C30 121.5(2) . .
C32 C31 C30 120.4(2) . .
O3 C32 C31 121.5(2) . .
O3 C32 C33 118.0(2) . .
C31 C32 C33 120.6(2) . .
C34 C33 C32 118.7(2) . .
C34 C33 C37 121.3(2) . .
C32 C33 C37 120.0(2) . .
C35 C34 C33 122.4(2) . .
C35 C34 H34 118.8 . .
C33 C34 H34 118.8 . .
C34 C35 C36 117.1(3) . .
C34 C35 C38 122.0(3) . .
C36 C35 C38 120.9(3) . .
C31 C36 C35 123.3(3) . .
C31 C36 H36 118.3 . .
C35 C36 H36 118.3 . .
O4 C37 C33 125.1(3) . .
O4 C37 H37 117.5 . .
C33 C37 H37 117.5 . .
C35 C38 H38A 109.5 . .
C35 C38 H38B 109.5 . .
H38A C38 H38B 109.5 . .
C35 C38 H38C 109.5 . .
H38A C38 H38C 109.5 . .
H38B C38 H38C 109.5 . .
C6 N1 C10 118.40(18) . .
C6 N1 C7 118.97(18) . .
C10 N1 C7 111.41(17) . .
C8 N2 C9 108.07(16) . .
C8 N2 C11 111.66(18) . .
C9 N2 C11 110.43(18) . .
C25 N3 C26 117.87(18) . .
C25 N3 C29 118.44(19) . .
C26 N3 C29 110.71(18) . .
C27 N4 C28 108.42(18) . .
C27 N4 C30 111.2(2) . .
C28 N4 C30 111.72(19) . .
C13 O1 H1A 109.5 . .
C32 O3 H3A 109.5 . .

loop_
_geom_bond_atom_site_label_1
_geom_bond_atom_site_label_2
_geom_bond_distance
_geom_bond_site_symmetry_2
C1 C2 1.379(3) .
C1 C6 1.392(3) .
C1 H1 0.9300 .
C2 C3 1.371(4) .
C2 H2 0.9300 .
C3 C4 1.364(4) .
C3 H3 0.9300 .
C4 C5 1.374(3) .
C4 H4 0.9300 .
C5 C6 1.392(3) .
C5 H5 0.9300 .
C6 N1 1.402(3) .
C7 N1 1.460(3) .
C7 C8 1.496(3) .
C7 H7A 0.9700 .
C7 H7B 0.9700 .
C8 N2 1.459(3) .
C8 H8A 0.9700 .
C8 H8B 0.9700 .
C9 N2 1.463(3) .
C9 C10 1.502(3) .
C9 H9A 0.9700 .
C9 H9B 0.9700 .
C10 N1 1.451(3) .
C10 H10A 0.9700 .
C10 H10B 0.9700 .
C11 N2 1.463(3) .
C11 C12 1.514(3) .
C11 H11A 0.9700 .
C11 H11B 0.9700 .
C12 C17 1.384(3) .
C12 C13 1.385(3) .
C13 O1 1.351(3) .
C13 C14 1.403(3) .
C14 C15 1.394(3) .
C14 C18 1.454(4) .
C15 C16 1.360(4) .
C15 H15 0.9300 .
C16 C17 1.395(3) .
C16 C19 1.507(4) .
C17 H17 0.9300 .
C18 O2 1.207(3) .
C18 H18 0.9300 .
C19 H19A 0.9600 .
C19 H19B 0.9600 .
C19 H19C 0.9600 .
C20 C21 1.382(3) .
C20 C25 1.390(3) .
C20 H20 0.9300 .
C21 C22 1.365(3) .
C21 H21 0.9300 .
C22 C23 1.368(3) .
C22 H22 0.9300 .
C23 C24 1.381(3) .
C23 H23 0.9300 .
C24 C25 1.390(3) .
C24 H24 0.9300 .
C25 N3 1.403(3) .
C26 N3 1.459(3) .
C26 C27 1.502(3) .
C26 H26A 0.9700 .
C26 H26B 0.9700 .
C27 N4 1.458(3) .
C27 H27A 0.9700 .
C27 H27B 0.9700 .
C28 N4 1.459(3) .
C28 C29 1.507(3) .
C28 H28A 0.9700 .
C28 H28B 0.9700 .
C29 N3 1.458(3) .
C29 H29A 0.9700 .
C29 H29B 0.9700 .
C30 N4 1.470(3) .
C30 C31 1.510(3) .
C30 H30A 0.9700 .
C30 H30B 0.9700 .
C31 C36 1.381(3) .
C31 C32 1.390(3) .
C32 O3 1.358(3) .
C32 C33 1.401(3) .
C33 C34 1.392(3) .
C33 C37 1.457(4) .
C34 C35 1.369(4) .
C34 H34 0.9300 .
C35 C36 1.394(4) .
C35 C38 1.504(4) .
C36 H36 0.9300 .
C37 O4 1.205(3) .
C37 H37 0.9300 .
C38 H38A 0.9600 .
C38 H38B 0.9600 .
C38 H38C 0.9600 .
O1 H1A 0.8200 .
O3 H3A 0.8200 .

loop_
_geom_torsion_atom_site_label_1
_geom_torsion_atom_site_label_2
_geom_torsion_atom_site_label_3
_geom_torsion_atom_site_label_4
_geom_torsion
_geom_torsion_site_symmetry_1
_geom_torsion_site_symmetry_2
_geom_torsion_site_symmetry_3
_geom_torsion_site_symmetry_4
C6 C1 C2 C3 -0.3(4) . . . .
C1 C2 C3 C4 1.3(4) . . . .
C2 C3 C4 C5 -0.7(4) . . . .
C3 C4 C5 C6 -0.8(4) . . . .
C4 C5 C6 C1 1.8(4) . . . .
C4 C5 C6 N1 -174.3(2) . . . .
C2 C1 C6 C5 -1.2(4) . . . .
C2 C1 C6 N1 174.8(2) . . . .
N1 C7 C8 N2 56.3(3) . . . .
N2 C9 C10 N1 -57.9(3) . . . .
N2 C11 C12 C17 150.1(2) . . . .
N2 C11 C12 C13 -35.3(3) . . . .
C17 C12 C13 O1 177.6(2) . . . .
C11 C12 C13 O1 2.9(3) . . . .
C17 C12 C13 C14 -1.0(3) . . . .
C11 C12 C13 C14 -175.8(2) . . . .
O1 C13 C14 C15 -177.3(2) . . . .
C12 C13 C14 C15 1.5(4) . . . .
O1 C13 C14 C18 3.3(4) . . . .
C12 C13 C14 C18 -178.0(2) . . . .
C13 C14 C15 C16 -0.7(4) . . . .
C18 C14 C15 C16 178.7(3) . . . .
C14 C15 C16 C17 -0.4(4) . . . .
C14 C15 C16 C19 -179.4(2) . . . .
C13 C12 C17 C16 -0.1(4) . . . .
C11 C12 C17 C16 174.6(2) . . . .
C15 C16 C17 C12 0.8(4) . . . .
C19 C16 C17 C12 179.8(2) . . . .
C15 C14 C18 O2 4.7(5) . . . .
C13 C14 C18 O2 -175.8(3) . . . .
C25 C20 C21 C22 -0.6(4) . . . .
C20 C21 C22 C23 -1.0(4) . . . .
C21 C22 C23 C24 0.9(4) . . . .
C22 C23 C24 C25 0.7(4) . . . .
C21 C20 C25 C24 2.1(4) . . . .
C21 C20 C25 N3 -173.4(2) . . . .
C23 C24 C25 C20 -2.2(4) . . . .
C23 C24 C25 N3 173.3(2) . . . .
N3 C26 C27 N4 -57.8(3) . . . .
N4 C28 C29 N3 57.1(3) . . . .
N4 C30 C31 C36 -144.6(2) . . . .
N4 C30 C31 C32 38.7(3) . . . .
C36 C31 C32 O3 177.5(2) . . . .
C30 C31 C32 O3 -5.6(3) . . . .
C36 C31 C32 C33 -1.7(3) . . . .
C30 C31 C32 C33 175.1(2) . . . .
O3 C32 C33 C34 -178.0(2) . . . .
C31 C32 C33 C34 1.4(3) . . . .
O3 C32 C33 C37 1.4(3) . . . .
C31 C32 C33 C37 -179.3(2) . . . .
C32 C33 C34 C35 0.3(3) . . . .
C37 C33 C34 C35 -179.0(2) . . . .
C33 C34 C35 C36 -1.4(4) . . . .
C33 C34 C35 C38 177.1(2) . . . .
C32 C31 C36 C35 0.6(4) . . . .
C30 C31 C36 C35 -176.2(2) . . . .
C34 C35 C36 C31 1.0(4) . . . .
C38 C35 C36 C31 -177.5(2) . . . .
C34 C33 C37 O4 5.1(4) . . . .
C32 C33 C37 O4 -174.2(3) . . . .
C5 C6 N1 C10 -166.8(2) . . . .
C1 C6 N1 C10 17.4(3) . . . .
C5 C6 N1 C7 -26.1(3) . . . .
C1 C6 N1 C7 158.0(2) . . . .
C9 C10 N1 C6 -162.85(19) . . . .
C9 C10 N1 C7 53.7(3) . . . .
C8 C7 N1 C6 163.4(2) . . . .
C8 C7 N1 C10 -53.4(3) . . . .
C7 C8 N2 C9 -58.3(3) . . . .
C7 C8 N2 C11 -179.94(18) . . . .
C10 C9 N2 C8 59.4(3) . . . .
C10 C9 N2 C11 -178.25(19) . . . .
C12 C11 N2 C8 -75.1(2) . . . .
C12 C11 N2 C9 164.67(19) . . . .
C20 C25 N3 C26 -162.5(2) . . . .
C24 C25 N3 C26 22.3(3) . . . .
C20 C25 N3 C29 -24.7(3) . . . .
C24 C25 N3 C29 160.1(2) . . . .
C27 C26 N3 C25 -164.51(19) . . . .
C27 C26 N3 C29 54.6(3) . . . .
C28 C29 N3 C25 165.34(19) . . . .
C28 C29 N3 C26 -54.0(3) . . . .
C26 C27 N4 C28 58.8(3) . . . .
C26 C27 N4 C30 -178.08(18) . . . .
C29 C28 N4 C27 -58.6(3) . . . .
C29 C28 N4 C30 178.6(2) . . . .
C31 C30 N4 C27 73.1(3) . . . .
C31 C30 N4 C28 -165.6(2) . . . .
